data_1502629
loop_
_publ_author_name
'Han, Minsoo'
'Nam, Kee Dal'
'Shin, Dongyun'
'Jeong, Nakcheol'
'Hahn, Hoh-Gyu'

_publ_section_title
;
 Exploration of novel 2-alkylimino-1,3-thiazolines: T-type calcium channel
 inhibitory activity.
;
_journal_issue 4
_journal_name_full 'Journal of combinatorial chemistry'
_journal_page_first 518
_journal_page_last 530
_journal_paper_doi 10.1021/cc100041m
_journal_volume 12
_journal_year 2010
_chemical_formula_moiety 'C30 H34 Cl N3 O2 S '
_chemical_formula_sum 'C30 H34 Cl N3 O2 S'
_chemical_formula_weight 536.13
_space_group_IT_number 15
_symmetry_cell_setting monoclinic
_symmetry_Int_Tables_number 15
_symmetry_space_group_name_Hall '-C 2yc'
_symmetry_space_group_name_H-M 'C 1 2/c 1'
_cell_angle_alpha 90
_cell_angle_beta 99.309(5)
_cell_angle_gamma 90
_cell_formula_units_Z 8
_cell_length_a 38.497(8)
_cell_length_b 12.466(3)
_cell_length_c 11.636(3)
_cell_measurement_reflns_used 7426
_cell_measurement_temperature 296.1
_cell_measurement_theta_max 27.5
_cell_measurement_theta_min 3.1
_cell_volume 5511(2)
_computing_cell_refinement PROCESS-AUTO
_computing_data_collection PROCESS-AUTO
_computing_data_reduction CrystalStructure
_computing_publication_material 'CrystalStructure 3.6.0'
_computing_structure_refinement SHELXL
_computing_structure_solution SIR92
_diffrn_detector_area_resol_mean 10.00
_diffrn_measured_fraction_theta_full 0.9932
_diffrn_measured_fraction_theta_max 0.9932
_diffrn_measurement_device_type 'Rigaku RAXIS-RAPID'
_diffrn_measurement_method \w
_diffrn_radiation_type 'Mo K\a'
_diffrn_radiation_wavelength 0.7107
_diffrn_reflns_av_R_equivalents 0.169
_diffrn_reflns_limit_h_max 49
_diffrn_reflns_limit_h_min -49
_diffrn_reflns_limit_k_max 14
_diffrn_reflns_limit_k_min -16
_diffrn_reflns_limit_l_max 15
_diffrn_reflns_limit_l_min -15
_diffrn_reflns_number 26126
_diffrn_reflns_theta_full 27.48
_diffrn_reflns_theta_max 27.48
_exptl_absorpt_coefficient_mu 0.247
_exptl_absorpt_correction_T_max 0.976
_exptl_absorpt_correction_T_min 0.244
_exptl_absorpt_correction_type multi-scan
_exptl_absorpt_process_details
;
    Higashi, T. (1995). Program for Absorption Correction.
    Rigaku Corporation, Tokyo, Japan.
;
_exptl_crystal_colour colorless
_exptl_crystal_density_diffrn 1.292
_exptl_crystal_density_method 'not measured'
_exptl_crystal_description needle
_exptl_crystal_F_000 2272.00
_exptl_crystal_size_max 0.60
_exptl_crystal_size_mid 0.30
_exptl_crystal_size_min 0.10
_refine_diff_density_max 0.33
_refine_diff_density_min -0.36
_refine_ls_extinction_method none
_refine_ls_goodness_of_fit_ref 1.158
_refine_ls_hydrogen_treatment refall
_refine_ls_number_parameters 335
_refine_ls_number_reflns 6281
_refine_ls_R_factor_gt 0.1630
_refine_ls_shift/su_max 0.0020
_refine_ls_structure_factor_coef Fsqd
_refine_ls_weighting_details 'w = 1/[\s^2^(Fo^2^)+(0.1817P)^2^+0.4258P] where P=(Fo^2^+2Fc^2^)/3'
_refine_ls_weighting_scheme calc
_refine_ls_wR_factor_ref 0.4380
_reflns_number_gt 0
_reflns_number_total 25453
_reflns_threshold_expression F^2^>2.0\s(F^2^)
_cod_data_source_file cc100041m_si_004.cif
_cod_data_source_block '_HMS-234'
_cod_original_cell_volume 5510(2)
_cod_original_formula_sum 'C30 H34 Cl N3 O2 S '
_cod_database_code 1502629

loop_
_symmetry_equiv_pos_site_id
_symmetry_equiv_pos_as_xyz
1 +X,+Y,+Z
2 -X,+Y,1/2-Z
3 -X,-Y,-Z
4 +X,-Y,1/2+Z
5 1/2+X,1/2+Y,+Z
6 1/2-X,1/2+Y,1/2-Z
7 1/2-X,1/2-Y,-Z
8 1/2+X,1/2-Y,1/2+Z

loop_
_atom_site_label
_atom_site_type_symbol
_atom_site_fract_x
_atom_site_fract_y
_atom_site_fract_z
_atom_site_U_iso_or_equiv
_atom_site_adp_type
_atom_site_occupancy
_atom_site_symmetry_multiplicity
_atom_site_calc_flag
_atom_site_refinement_flags
Cl(1) Cl 0.32261(6) -0.1575(2) 0.8560(2) 0.0921(8) Uani 1.00 1 d .
S(1) S 0.30654(5) 0.2197(2) 0.7028(2) 0.0780(7) Uani 1.00 1 d .
O(1) O 0.0922(2) 0.0387(6) 1.0666(6) 0.119(2) Uani 1.00 1 d .
O(2) O 0.2060(1) -0.0559(5) 0.7189(6) 0.095(2) Uani 1.00 1 d .
N(2) N 0.2792(2) 0.0437(5) 0.6270(5) 0.063(2) Uani 1.00 1 d .
N(3) N 0.3396(2) 0.0259(5) 0.6898(6) 0.078(2) Uani 1.00 1 d .
N(1) N 0.1754(2) 0.0999(5) 0.7243(6) 0.081(2) Uani 1.00 1 d .
C(1) C 0.0172(3) -0.125(1) 0.951(1) 0.128(4) Uani 1.00 1 d .
C(5) C 0.0663(3) -0.0384(8) 1.054(1) 0.095(3) Uani 1.00 1 d .
C(8) C 0.1211(3) 0.1494(9) 0.9480(9) 0.107(3) Uani 1.00 1 d .
C(20) C 0.3109(2) 0.0864(6) 0.6706(6) 0.065(2) Uani 1.00 1 d .
C(17) C 0.2748(2) -0.0639(6) 0.5805(7) 0.072(2) Uani 1.00 1 d .
C(28) C 0.4467(3) 0.031(1) 0.845(1) 0.151(6) Uani 1.00 1 d .
C(4) C 0.0638(3) -0.097(1) 1.150(1) 0.120(4) Uani 1.00 1 d .
C(21) C 0.3761(2) 0.0649(6) 0.7188(7) 0.067(2) Uani 1.00 1 d .
C(16) C 0.2619(2) 0.2133(7) 0.6563(7) 0.078(2) Uani 1.00 1 d .
C(14) C 0.2143(2) 0.0834(6) 0.5844(8) 0.079(2) Uani 1.00 1 d .
C(2) C 0.0137(3) -0.188(1) 1.044(2) 0.137(5) Uani 1.00 1 d .
C(19) C 0.2980(2) -0.1000(7) 0.4971(8) 0.091(3) Uani 1.00 1 d .
C(15) C 0.2514(2) 0.1171(6) 0.6221(6) 0.067(2) Uani 1.00 1 d .
C(13) C 0.1980(2) 0.0349(7) 0.6829(8) 0.078(2) Uani 1.00 1 d .
C(10) C 0.1255(2) -0.0380(7) 0.9282(8) 0.085(2) Uani 1.00 1 d .
C(7) C 0.1125(3) 0.0489(9) 0.9779(8) 0.094(3) Uani 1.00 1 d .
C(12) C 0.1557(2) 0.0782(7) 0.8132(8) 0.078(2) Uani 1.00 1 d .
C(29) C 0.4249(3) 0.122(1) 0.870(1) 0.137(5) Uani 1.00 1 d .
C(3) C 0.0369(4) -0.173(1) 1.144(1) 0.161(5) Uani 1.00 1 d .
C(9) C 0.1423(3) 0.1656(7) 0.8659(9) 0.096(3) Uani 1.00 1 d .
C(24) C 0.4318(3) 0.216(1) 0.799(1) 0.136(5) Uani 1.00 1 d .
C(11) C 0.1470(2) -0.0229(7) 0.8452(8) 0.079(2) Uani 1.00 1 d .
C(30) C 0.3851(2) 0.096(1) 0.8436(9) 0.114(3) Uani 1.00 1 d .
C(27) C 0.3987(2) -0.0315(8) 0.695(1) 0.109(3) Uani 1.00 1 d .
C(22) C 0.3836(2) 0.1556(8) 0.6398(9) 0.101(3) Uani 1.00 1 d .
C(25) C 0.4444(3) 0.095(1) 0.645(1) 0.119(4) Uani 1.00 1 d .
C(26) C 0.4380(3) -0.0006(9) 0.718(1) 0.117(4) Uani 1.00 1 d .
C(18) C 0.2604(3) -0.0796(7) 0.4546(8) 0.096(3) Uani 1.00 1 d .
C(6) C 0.0430(3) -0.0531(9) 0.953(1) 0.104(3) Uani 1.00 1 d .
C(23) C 0.4227(2) 0.1878(9) 0.670(1) 0.107(3) Uani 1.00 1 d .
H(1) H 0.0011 -0.1328 0.8825 0.153 Uiso 1.00 1 c R
H(9) H 0.1125 0.2082 0.9839 0.128 Uiso 1.00 1 c R
H(26) H 0.4426 -0.0301 0.8928 0.181 Uiso 1.00 1 c R
H(27) H 0.4714 0.0497 0.8630 0.181 Uiso 1.00 1 c R
H(4) H 0.0797 -0.0876 1.2181 0.144 Uiso 1.00 1 c R
H(12) H 0.2134 0.0312 0.5221 0.095 Uiso 1.00 1 c R
H(11) H 0.2005 0.1452 0.5536 0.095 Uiso 1.00 1 c R
H(2) H -0.0041 -0.2390 1.0394 0.164 Uiso 1.00 1 c R
H(6) H 0.1200 -0.1070 0.9499 0.101 Uiso 1.00 1 c R
H(17) H 0.4312 0.1406 0.9530 0.164 Uiso 1.00 1 c R
H(3) H 0.0348 -0.2145 1.2090 0.193 Uiso 1.00 1 c R
H(8) H 0.1477 0.2350 0.8454 0.115 Uiso 1.00 1 c R
H(29) H 0.4564 0.2362 0.8174 0.164 Uiso 1.00 1 c R
H(28) H 0.4177 0.2764 0.8167 0.164 Uiso 1.00 1 c R
H(7) H 0.1556 -0.0822 0.8105 0.094 Uiso 1.00 1 c R
H(20) H 0.3921 -0.0543 0.6146 0.131 Uiso 1.00 1 c R
H(21) H 0.3946 -0.0908 0.7449 0.131 Uiso 1.00 1 c R
H(23) H 0.3687 0.2166 0.6498 0.121 Uiso 1.00 1 c R
H(22) H 0.3784 0.1328 0.5591 0.121 Uiso 1.00 1 c R
H(31) H 0.4691 0.1147 0.6610 0.143 Uiso 1.00 1 c R
H(32) H 0.4387 0.0767 0.5630 0.143 Uiso 1.00 1 c R
H(33) H 0.4526 -0.0613 0.7013 0.140 Uiso 1.00 1 c R
H(5) H 0.0451 -0.0132 0.8874 0.125 Uiso 1.00 1 c R
H(30) H 0.4274 0.2495 0.6229 0.129 Uiso 1.00 1 c R
H(13) H 0.2469 0.2719 0.6556 0.093 Uiso 1.00 1 c R
H(14) H 0.2685 -0.1188 0.6337 0.086 Uiso 1.00 1 c R
H(15) H 0.3149 -0.0491 0.4759 0.109 Uiso 1.00 1 c R
H(16) H 0.3059 -0.1740 0.5019 0.109 Uiso 1.00 1 c R
H(19) H 0.2453 -0.1411 0.4335 0.116 Uiso 1.00 1 c R
H(18) H 0.2543 -0.0161 0.4075 0.116 Uiso 1.00 1 c R
H(10) H 0.1725 0.1624 0.6928 0.097 Uiso 1.00 1 c R
H(24) H 0.3795 0.0380 0.8929 0.137 Uiso 1.00 1 c R
H(25) H 0.3715 0.1586 0.8589 0.137 Uiso 1.00 1 c R
H(34) H 0.3225 -0.1563 0.7631 0.241 Uiso 1.00 1 c R

loop_
_atom_site_aniso_label
_atom_site_aniso_U_11
_atom_site_aniso_U_22
_atom_site_aniso_U_33
_atom_site_aniso_U_12
_atom_site_aniso_U_13
_atom_site_aniso_U_23
Cl(1) 0.104(2) 0.071(1) 0.100(2) -0.014(1) 0.010(1) 0.001(1)
S(1) 0.073(1) 0.061(1) 0.100(2) -0.005(1) 0.014(1) -0.004(1)
O(1) 0.141(6) 0.129(6) 0.097(5) -0.045(5) 0.047(4) -0.035(4)
O(2) 0.083(4) 0.067(4) 0.140(6) 0.011(3) 0.034(4) 0.016(3)
N(2) 0.066(4) 0.060(4) 0.062(4) 0.001(3) 0.014(3) 0.000(3)
N(3) 0.059(4) 0.073(4) 0.099(5) 0.005(3) 0.007(3) 0.003(4)
N(1) 0.076(4) 0.066(4) 0.099(6) 0.008(4) 0.011(4) 0.004(4)
C(1) 0.096(9) 0.16(1) 0.13(1) -0.010(8) 0.031(7) -0.04(1)
C(5) 0.089(7) 0.105(8) 0.096(8) -0.002(6) 0.028(6) -0.013(6)
C(8) 0.130(8) 0.098(8) 0.099(8) -0.013(6) 0.041(7) -0.038(6)
C(20) 0.070(5) 0.066(5) 0.063(5) -0.010(4) 0.020(4) 0.009(4)
C(17) 0.072(5) 0.060(5) 0.086(6) 0.000(4) 0.016(4) -0.001(4)
C(28) 0.060(6) 0.22(2) 0.17(1) 0.018(8) 0.019(8) 0.07(1)
C(4) 0.103(8) 0.15(1) 0.104(9) -0.013(8) 0.012(6) 0.006(8)
C(21) 0.060(5) 0.068(5) 0.074(6) -0.005(4) 0.014(4) 0.002(4)
C(16) 0.079(6) 0.069(5) 0.084(6) -0.000(4) 0.013(4) 0.007(4)
C(14) 0.069(5) 0.076(5) 0.087(6) 0.009(4) -0.001(4) 0.003(4)
C(2) 0.099(9) 0.14(1) 0.18(1) -0.037(8) 0.04(1) -0.04(1)
C(19) 0.083(6) 0.079(6) 0.108(7) 0.004(5) 0.010(5) -0.014(5)
C(15) 0.069(5) 0.068(5) 0.064(5) -0.001(4) 0.012(4) 0.008(4)
C(13) 0.062(5) 0.069(5) 0.095(7) -0.004(5) -0.013(4) 0.001(5)
C(10) 0.080(6) 0.078(6) 0.094(7) -0.000(5) 0.008(5) 0.001(5)
C(7) 0.097(7) 0.101(8) 0.084(7) -0.024(6) 0.016(5) -0.013(6)
C(12) 0.075(6) 0.071(5) 0.084(6) -0.004(4) 0.005(5) 0.006(5)
C(29) 0.099(9) 0.22(1) 0.089(8) -0.07(1) 0.008(6) -0.042(9)
C(3) 0.14(1) 0.20(2) 0.15(1) -0.03(1) 0.04(1) 0.02(1)
C(9) 0.118(7) 0.068(6) 0.105(8) -0.011(5) 0.029(6) -0.015(5)
C(24) 0.064(6) 0.12(1) 0.22(1) -0.028(6) 0.007(8) -0.07(1)
C(11) 0.064(5) 0.076(6) 0.096(7) 0.005(4) 0.015(5) -0.002(5)
C(30) 0.074(6) 0.18(1) 0.087(7) -0.014(6) 0.015(5) -0.014(7)
C(27) 0.081(7) 0.092(7) 0.15(1) 0.001(5) 0.019(6) -0.001(6)
C(22) 0.069(6) 0.121(8) 0.109(7) -0.015(5) 0.006(5) 0.031(6)
C(25) 0.090(7) 0.16(1) 0.111(9) -0.028(7) 0.032(6) -0.018(8)
C(26) 0.079(7) 0.106(8) 0.16(1) 0.024(6) 0.012(7) -0.002(8)
C(18) 0.107(8) 0.078(6) 0.098(8) 0.001(5) -0.000(6) -0.010(5)
C(6) 0.112(8) 0.108(8) 0.096(9) 0.002(7) 0.024(7) -0.020(6)
C(23) 0.075(6) 0.111(8) 0.14(1) -0.012(6) 0.025(6) 0.040(7)

loop_
_atom_type_symbol
_atom_type_description
_atom_type_scat_dispersion_real
_atom_type_scat_dispersion_imag
_atom_type_scat_source
C C 0.003 0.002
;
International Tables for Crystallography
(1992, Vol. C, Tables 4.2.6.8 and 6.1.1.4)
;
H H 0.000 0.000
;
International Tables for Crystallography
(1992, Vol. C, Table 6.1.1.4)
;
Cl Cl 0.148 0.159
;
International Tables for Crystallography
(1992, Vol. C, Tables 4.2.6.8 and 6.1.1.4)
;
N N 0.006 0.003
;
International Tables for Crystallography
(1992, Vol. C, Tables 4.2.6.8 and 6.1.1.4)
;
O O 0.011 0.006
;
International Tables for Crystallography
(1992, Vol. C, Tables 4.2.6.8 and 6.1.1.4)
;
S S 0.125 0.123
;
International Tables for Crystallography
(1992, Vol. C, Tables 4.2.6.8 and 6.1.1.4)
;

loop_
_geom_angle_atom_site_label_1
_geom_angle_atom_site_label_2
_geom_angle_atom_site_label_3
_geom_angle
S(1) C(20) N(3) 128.4(6)
S(1) C(20) N(2) 110.3(5)
C(16) S(1) C(20) 90.9(4)
S(1) C(16) C(15) 112.5(6)
O(1) C(5) C(4) 115.8(9)
C(7) O(1) C(5) 117.8(8)
O(1) C(5) C(6) 123(1)
O(1) C(7) C(8) 117.6(9)
O(1) C(7) C(10) 121.9(9)
O(2) C(13) N(1) 125.3(9)
O(2) C(13) C(14) 120.8(8)
N(2) C(20) N(3) 121.1(7)
C(15) N(2) C(20) 113.3(6)
C(17) N(2) C(20) 123.2(6)
C(15) N(2) C(17) 123.2(6)
N(2) C(17) C(19) 118.6(7)
N(2) C(17) C(18) 119.4(7)
N(2) C(15) C(16) 112.9(7)
N(2) C(15) C(14) 121.3(7)
C(21) N(3) C(20) 126.0(6)
N(3) C(21) C(30) 111.8(7)
N(3) C(21) C(22) 112.1(6)
N(3) C(21) C(27) 104.3(6)
N(1) C(13) C(14) 113.8(7)
C(12) N(1) C(13) 127.6(7)
N(1) C(12) C(11) 124.3(8)
N(1) C(12) C(9) 117.2(8)
C(1) C(2) C(3) 117(1)
C(6) C(1) C(2) 122(1)
C(1) C(6) C(5) 119(1)
C(5) C(4) C(3) 118(1)
C(6) C(5) C(4) 120(1)
C(8) C(7) C(10) 120(1)
C(9) C(8) C(7) 120(1)
C(8) C(9) C(12) 119.9(9)
C(17) C(19) C(18) 60.5(6)
C(18) C(17) C(19) 59.2(6)
C(17) C(18) C(19) 60.2(6)
C(28) C(29) C(30) 112(1)
C(28) C(29) C(24) 109(1)
C(26) C(28) C(29) 110(1)
C(28) C(26) C(27) 106(1)
C(28) C(26) C(25) 108(1)
C(4) C(3) C(2) 120(1)
C(22) C(21) C(30) 111.1(7)
C(27) C(21) C(30) 109.4(7)
C(21) C(30) C(29) 108.4(8)
C(22) C(21) C(27) 107.8(8)
C(21) C(27) C(26) 110.0(8)
C(21) C(22) C(23) 109.2(7)
C(16) C(15) C(14) 125.8(7)
C(13) C(14) C(15) 112.6(7)
C(11) C(10) C(7) 119.4(9)
C(10) C(11) C(12) 121.1(8)
C(11) C(12) C(9) 118.4(8)
C(30) C(29) C(24) 108(1)
C(29) C(24) C(23) 109(1)
C(24) C(23) C(22) 110.4(9)
C(24) C(23) C(25) 109.0(9)
C(27) C(26) C(25) 110.1(9)
C(22) C(23) C(25) 108.2(9)
C(23) C(25) C(26) 110(1)
S(1) C(16) H(13) 123.7376
N(2) C(17) H(14) 115.9271
H(10) N(1) C(13) 116.2069
H(10) N(1) C(12) 116.1931
H(1) C(1) C(2) 118.7480
C(1) C(2) H(2) 121.0551
C(1) C(6) H(5) 120.2324
H(1) C(1) C(6) 118.7382
C(5) C(4) H(4) 120.7628
C(5) C(6) H(5) 120.2361
H(9) C(8) C(7) 119.5168
H(9) C(8) C(9) 119.5341
C(8) C(9) H(8) 120.0619
H(14) C(17) C(19) 115.9145
C(17) C(19) H(15) 117.7165
C(17) C(19) H(16) 117.7028
H(14) C(17) C(18) 115.9341
C(17) C(18) H(19) 117.7409
C(17) C(18) H(18) 117.7518
H(26) C(28) C(29) 109.4963
H(27) C(28) C(29) 109.5026
C(28) C(29) H(17) 108.9145
H(26) C(28) C(26) 109.4949
H(27) C(28) C(26) 109.4943
C(28) C(26) H(33) 110.4331
H(27) C(28) H(26) 108.0529
H(4) C(4) C(3) 120.7805
C(4) C(3) H(3) 119.5520
C(21) C(30) H(24) 110.0126
C(21) C(30) H(25) 110.0129
C(21) C(27) H(21) 109.6815
C(21) C(27) H(20) 109.6654
C(21) C(22) H(23) 109.8323
C(21) C(22) H(22) 109.8422
H(13) C(16) C(15) 123.7182
H(12) C(14) C(15) 109.0874
H(11) C(14) C(15) 109.0842
H(12) C(14) C(13) 109.0761
H(11) C(14) C(13) 109.0906
H(11) C(14) H(12) 107.8252
H(2) C(2) C(3) 121.0622
C(2) C(3) H(3) 119.5816
H(15) C(19) C(18) 117.7084
H(16) C(19) C(18) 117.6993
C(19) C(18) H(19) 117.7394
C(19) C(18) H(18) 117.7397
H(16) C(19) H(15) 114.8587
H(6) C(10) C(7) 120.3310
H(6) C(10) C(11) 120.3066
C(10) C(11) H(7) 119.4586
C(12) C(9) H(8) 120.0857
C(12) C(11) H(7) 119.4556
H(17) C(29) C(24) 108.9109
C(29) C(24) H(29) 109.7737
C(29) C(24) H(28) 109.7779
C(29) C(30) H(24) 109.9987
C(29) C(30) H(25) 110.0001
H(17) C(29) C(30) 108.9406
H(29) C(24) C(23) 109.7647
H(28) C(24) C(23) 109.7773
C(24) C(23) H(30) 109.7259
H(28) C(24) H(29) 108.2304
H(25) C(30) H(24) 108.3785
H(21) C(27) C(26) 109.6678
H(20) C(27) C(26) 109.6792
C(27) C(26) H(33) 110.4194
H(21) C(27) H(20) 108.1683
H(23) C(22) C(23) 109.8440
H(22) C(22) C(23) 109.8469
C(22) C(23) H(30) 109.7231
H(22) C(22) H(23) 108.2629
H(31) C(25) C(26) 109.4857
H(32) C(25) C(26) 109.4906
C(25) C(26) H(33) 110.4395
H(31) C(25) C(23) 109.4894
H(32) C(25) C(23) 109.4750
C(25) C(23) H(30) 109.7337
H(32) C(25) H(31) 108.0663
H(18) C(18) H(19) 114.8815

loop_
_geom_bond_atom_site_label_1
_geom_bond_atom_site_label_2
_geom_bond_distance
S(1) C(20) 1.718(8)
S(1) C(16) 1.718(8)
O(1) C(5) 1.38(1)
O(1) C(7) 1.40(1)
O(2) C(13) 1.23(1)
N(2) C(20) 1.35(1)
N(2) C(17) 1.446(9)
N(2) C(15) 1.40(1)
N(3) C(20) 1.33(1)
N(3) C(21) 1.473(9)
N(1) C(13) 1.34(1)
N(1) C(12) 1.40(1)
C(1) C(2) 1.36(2)
C(1) C(6) 1.34(2)
C(5) C(4) 1.35(2)
C(5) C(6) 1.36(1)
C(8) C(7) 1.36(2)
C(8) C(9) 1.37(2)
C(17) C(19) 1.49(1)
C(17) C(18) 1.49(1)
C(28) C(29) 1.47(2)
C(28) C(26) 1.51(2)
C(4) C(3) 1.40(2)
C(21) C(30) 1.49(1)
C(21) C(27) 1.53(1)
C(21) C(22) 1.51(1)
C(16) C(15) 1.31(1)
C(14) C(15) 1.48(1)
C(14) C(13) 1.52(1)
C(2) C(3) 1.36(2)
C(19) C(18) 1.47(1)
C(10) C(7) 1.36(1)
C(10) C(11) 1.38(1)
C(12) C(9) 1.39(1)
C(12) C(11) 1.37(1)
C(29) C(24) 1.48(2)
C(29) C(30) 1.55(1)
C(24) C(23) 1.53(2)
C(27) C(26) 1.54(1)
C(22) C(23) 1.54(1)
C(25) C(26) 1.51(2)
C(25) C(23) 1.48(2)
Cl(1) H(34) 1.0802
N(1) H(10) 0.8599
C(1) H(1) 0.9299
C(8) H(9) 0.9300
C(17) H(14) 0.9799
C(28) H(26) 0.9700
C(28) H(27) 0.9698
C(4) H(4) 0.9300
C(16) H(13) 0.9302
C(14) H(12) 0.9701
C(14) H(11) 0.9700
C(2) H(2) 0.9300
C(19) H(15) 0.9698
C(19) H(16) 0.9700
C(10) H(6) 0.9299
C(29) H(17) 0.9801
C(3) H(3) 0.9300
C(9) H(8) 0.9298
C(24) H(29) 0.9703
C(24) H(28) 0.9700
C(11) H(7) 0.9300
C(30) H(24) 0.9699
C(30) H(25) 0.9700
C(27) H(20) 0.9700
C(27) H(21) 0.9699
C(22) H(23) 0.9702
C(22) H(22) 0.9700
C(25) H(31) 0.9700
C(25) H(32) 0.9700
C(26) H(33) 0.9799
C(18) H(19) 0.9700
C(18) H(18) 0.9699
C(6) H(5) 0.9300
C(23) H(30) 0.9799

loop_
_geom_contact_atom_site_label_1
_geom_contact_atom_site_label_2
_geom_contact_distance
_geom_contact_site_symmetry_2
Cl(1) N(3) 3.131(7) .
Cl(1) N(1) 3.169(7) 54606
S(1) O(2) 3.005(6) 55606
S(1) N(2) 2.530(6) .
S(1) N(3) 2.747(7) .
S(1) C(21) 3.281(8) .
S(1) C(15) 2.527(8) .
S(1) C(30) 3.548(9) .
S(1) C(22) 3.266(9) .
O(1) C(8) 2.35(1) .
O(1) C(4) 2.31(2) .
O(1) C(10) 2.41(1) .
O(1) C(3) 3.60(2) .
O(1) C(11) 3.58(1) 55504
O(1) C(6) 2.41(1) .
O(2) S(1) 3.005(6) 54606
O(2) N(2) 3.405(9) .
O(2) N(1) 2.279(9) .
O(2) C(17) 3.32(1) .
O(2) C(16) 3.37(1) 54606
O(2) C(14) 2.39(1) .
O(2) C(15) 3.10(1) .
O(2) C(12) 2.91(1) .
O(2) C(11) 2.93(1) .
O(2) C(18) 3.59(1) 55504
N(2) N(3) 2.333(8) .
N(2) C(16) 2.26(1) .
N(2) C(14) 2.52(1) .
N(2) C(19) 2.52(1) .
N(2) C(13) 3.30(1) .
N(2) C(18) 2.54(1) .
N(3) C(17) 2.839(9) .
N(3) C(19) 2.98(1) .
N(3) C(15) 3.55(1) .
N(3) C(30) 2.45(1) .
N(3) C(27) 2.37(1) .
N(3) C(22) 2.48(1) .
N(1) Cl(1) 3.169(7) 55606
N(1) C(14) 2.39(1) .
N(1) C(15) 3.34(1) .
N(1) C(9) 2.38(1) .
N(1) C(11) 2.45(1) .
C(1) C(5) 2.33(2) .
C(1) C(4) 2.71(2) .
C(1) C(3) 2.33(2) .
C(1) C(6) 3.52(2) 55703
C(5) C(8) 3.51(2) .
C(5) C(2) 2.74(2) .
C(5) C(10) 2.90(1) .
C(5) C(7) 2.38(2) .
C(5) C(3) 2.36(2) .
C(8) C(10) 2.36(1) .
C(8) C(12) 2.39(1) .
C(8) C(11) 2.72(1) .
C(20) C(17) 2.46(1) .
C(20) C(21) 2.50(1) .
C(20) C(16) 2.45(1) .
C(20) C(19) 3.07(1) .
C(20) C(15) 2.30(1) .
C(20) C(30) 3.22(1) .
C(20) C(22) 3.00(1) .
C(20) C(18) 3.58(1) .
C(17) C(14) 2.97(1) .
C(17) C(15) 2.51(1) .
C(17) C(13) 3.58(1) .
C(28) C(21) 2.90(1) .
C(28) C(24) 2.42(2) .
C(28) C(30) 2.51(1) .
C(28) C(27) 2.45(2) .
C(28) C(22) 3.48(2) .
C(28) C(25) 2.45(2) .
C(28) C(23) 2.87(2) .
C(4) C(2) 2.40(2) .
C(4) C(7) 3.47(2) .
C(4) C(6) 2.36(2) .
C(21) C(29) 2.47(1) .
C(21) C(24) 2.89(1) .
C(21) C(25) 2.92(1) .
C(21) C(26) 2.52(1) .
C(21) C(23) 2.49(1) .
C(16) O(2) 3.37(1) 55606
C(16) C(14) 2.49(1) .
C(16) C(13) 3.37(1) .
C(14) C(11) 3.56(1) 55404
C(14) C(18) 3.23(1) .
C(2) C(6) 2.36(2) .
C(15) C(13) 2.50(1) .
C(15) C(18) 3.19(1) .
C(13) C(12) 2.46(1) .
C(13) C(11) 3.03(1) .
C(10) C(12) 2.40(1) .
C(10) C(9) 2.75(1) .
C(10) C(6) 3.24(2) .
C(7) C(12) 2.76(1) .
C(7) C(9) 2.37(1) .
C(7) C(11) 2.37(1) .
C(7) C(6) 2.93(2) .
C(29) C(27) 2.86(2) .
C(29) C(22) 2.92(1) .
C(29) C(25) 2.86(2) .
C(29) C(26) 2.45(2) .
C(29) C(23) 2.46(2) .
C(3) C(6) 2.72(2) .
C(9) C(11) 2.37(1) .
C(24) C(30) 2.46(2) .
C(24) C(27) 3.48(2) .
C(24) C(22) 2.52(2) .
C(24) C(25) 2.45(2) .
C(24) C(26) 2.88(2) .
C(11) O(1) 3.58(1) 55404
C(11) C(14) 3.56(1) 55504
C(30) C(27) 2.47(2) .
C(30) C(22) 2.48(1) .
C(30) C(25) 3.50(2) .
C(30) C(26) 2.95(2) .
C(30) C(23) 2.90(2) .
C(27) C(22) 2.46(1) .
C(27) C(25) 2.50(2) .
C(27) C(23) 2.91(1) .
C(22) C(25) 2.45(1) .
C(22) C(26) 2.90(1) .
C(26) C(23) 2.46(2) .
C(18) O(2) 3.59(1) 55404
C(6) C(1) 3.52(2) 55703
Cl(1) H(11) 2.8716 54606
Cl(1) H(8) 3.0749 54606
Cl(1) H(21) 3.3454 .
Cl(1) H(22) 2.9401 55504
Cl(1) H(13) 2.7987 54606
Cl(1) H(14) 3.0848 .
Cl(1) H(15) 2.9663 55504
Cl(1) H(18) 3.5310 55504
Cl(1) H(10) 2.3306 54606
Cl(1) H(24) 3.2589 .
S(1) H(11) 3.3983 55607
S(1) H(7) 2.8845 55606
S(1) H(23) 2.5664 .
S(1) H(13) 2.3646 .
S(1) H(16) 3.5305 55504
S(1) H(25) 2.9431 .
O(1) H(9) 2.4988 .
O(1) H(4) 2.4693 .
O(1) H(6) 2.5979 .
O(1) H(28) 2.7330 55707
O(1) H(7) 3.4729 55504
O(1) H(5) 2.6138 .
O(2) H(12) 2.5904 .
O(2) H(12) 3.5075 55504
O(2) H(11) 3.1460 .
O(2) H(7) 2.3836 .
O(2) H(13) 3.0285 54606
O(2) H(14) 2.8557 .
O(2) H(18) 2.7848 55504
O(2) H(10) 3.0059 .
N(2) H(12) 2.6333 .
N(2) H(11) 3.2667 .
N(2) H(13) 3.1438 .
N(2) H(14) 2.0710 .
N(2) H(15) 2.6639 .
N(2) H(16) 3.3196 .
N(2) H(19) 3.3359 .
N(2) H(18) 2.6841 .
N(2) H(18) 3.5642 55504
N(2) H(34) 3.2633 .
N(3) H(20) 2.5328 .
N(3) H(21) 2.5611 .
N(3) H(23) 2.7009 .
N(3) H(22) 2.6547 .
N(3) H(14) 3.2546 .
N(3) H(15) 2.6850 .
N(3) H(16) 3.4293 .
N(3) H(24) 2.6058 .
N(3) H(25) 2.7081 .
N(3) H(34) 2.5502 .
N(1) H(12) 3.0853 .
N(1) H(11) 2.4125 .
N(1) H(6) 3.5414 55404
N(1) H(8) 2.5375 .
N(1) H(7) 2.6433 .
N(1) H(19) 3.3625 55504
N(1) H(18) 3.5736 55504
N(1) H(34) 3.0420 55606
C(1) H(2) 2.0064 .
C(1) H(3) 3.1737 .
C(1) H(29) 3.1137 44505
C(1) H(31) 3.5641 54606
C(1) H(5) 1.9747 .
C(1) H(30) 2.8842 54606
C(5) H(1) 3.1667 .
C(5) H(1) 3.5278 55703
C(5) H(4) 1.9957 .
C(5) H(6) 2.6977 .
C(5) H(3) 3.2018 .
C(5) H(5) 1.9998 .
C(5) H(30) 3.3813 54606
C(8) H(4) 2.9852 55404
C(8) H(6) 3.1965 .
C(8) H(8) 2.0019 .
C(8) H(28) 3.4506 55707
C(8) H(5) 3.5364 .
C(8) H(16) 3.5425 55606
C(8) H(25) 3.2626 55707
C(20) H(23) 2.7962 .
C(20) H(22) 3.1377 .
C(20) H(13) 3.3640 .
C(20) H(14) 3.0271 .
C(20) H(15) 2.8490 .
C(20) H(15) 3.5614 55504
C(20) H(24) 3.4381 .
C(20) H(25) 3.0656 .
C(20) H(34) 3.2180 .
C(17) H(12) 2.6362 .
C(17) H(15) 2.1213 .
C(17) H(16) 2.1212 .
C(17) H(19) 2.1257 .
C(17) H(18) 2.1258 .
C(17) H(34) 2.8184 .
C(28) H(17) 2.0178 .
C(28) H(29) 2.6164 .
C(28) H(28) 3.2601 .
C(28) H(20) 3.2989 .
C(28) H(21) 2.6296 .
C(28) H(31) 2.6466 .
C(28) H(31) 3.4167 65602
C(28) H(32) 3.2912 .
C(28) H(32) 2.9325 55504
C(28) H(33) 2.0652 .
C(28) H(24) 2.7355 .
C(28) H(25) 3.3343 .
C(4) H(2) 3.2431 .
C(4) H(6) 3.4239 .
C(4) H(3) 2.0254 .
C(4) H(5) 3.1984 .
C(4) H(5) 3.2722 55504
C(21) H(26) 3.2222 .
C(21) H(17) 3.3083 .
C(21) H(28) 3.1979 .
C(21) H(20) 2.0728 .
C(21) H(21) 2.0729 .
C(21) H(23) 2.0556 .
C(21) H(22) 2.0556 .
C(21) H(32) 3.2430 .
C(21) H(33) 3.3734 .
C(21) H(30) 3.3382 .
C(21) H(24) 2.0369 .
C(21) H(25) 2.0369 .
C(21) H(34) 3.5331 .
C(16) H(12) 3.1840 .
C(16) H(11) 2.6115 .
C(16) H(11) 3.5092 55607
C(16) H(13) 3.5952 55607
C(16) H(14) 3.5557 55606
C(16) H(19) 3.5053 55504
C(16) H(10) 3.5910 .
C(14) H(7) 3.5958 55404
C(14) H(13) 2.7280 .
C(14) H(14) 3.2648 .
C(14) H(18) 3.0292 .
C(14) H(10) 2.4088 .
C(2) H(1) 1.9841 .
C(2) H(4) 3.2359 .
C(2) H(3) 1.9893 .
C(2) H(29) 3.2886 44505
C(2) H(31) 3.5627 54606
C(2) H(5) 3.1997 .
C(2) H(5) 3.5532 55703
C(2) H(30) 3.3107 54606
C(19) H(8) 3.2737 54606
C(19) H(14) 2.1099 .
C(19) H(19) 2.1076 .
C(19) H(18) 2.1076 .
C(19) H(25) 3.5497 55404
C(19) H(34) 3.1651 .
C(15) H(12) 2.0214 .
C(15) H(11) 2.0212 .
C(15) H(13) 1.9818 .
C(15) H(13) 3.5260 55607
C(15) H(14) 3.0118 .
C(15) H(18) 3.0158 .
C(15) H(18) 3.5359 55504
C(15) H(10) 3.3192 .
C(13) H(12) 2.0513 .
C(13) H(11) 2.0513 .
C(13) H(7) 2.7904 .
C(13) H(13) 3.5434 .
C(13) H(14) 3.4454 .
C(13) H(19) 3.4418 55504
C(13) H(18) 3.1223 55504
C(13) H(10) 1.8809 .
C(10) H(9) 3.1925 .
C(10) H(4) 3.1846 55404
C(10) H(12) 3.3835 55504
C(10) H(11) 3.3002 55504
C(10) H(7) 2.0091 .
C(10) H(23) 3.2086 54606
C(10) H(5) 3.0693 .
C(10) H(30) 3.3342 54606
C(7) H(9) 1.9864 .
C(7) H(4) 3.1191 55404
C(7) H(6) 1.9989 .
C(7) H(8) 3.2052 .
C(7) H(28) 3.5637 55707
C(7) H(7) 3.2038 .
C(7) H(5) 2.7489 .
C(12) H(9) 3.2244 .
C(12) H(4) 2.9575 55404
C(12) H(12) 3.3094 55504
C(12) H(6) 3.2333 .
C(12) H(8) 2.0229 .
C(12) H(7) 1.9997 .
C(12) H(19) 3.5917 55504
C(12) H(10) 1.9436 .
C(12) H(34) 3.5617 55606
C(29) H(9) 3.1978 55707
C(29) H(26) 2.0174 .
C(29) H(27) 2.0173 .
C(29) H(2) 3.5485 55505
C(29) H(29) 2.0288 .
C(29) H(28) 2.0287 .
C(29) H(20) 3.3987 55504
C(29) H(21) 3.1604 .
C(29) H(23) 3.2958 .
C(29) H(31) 3.1903 .
C(29) H(32) 3.3255 55504
C(29) H(33) 3.3022 .
C(29) H(30) 3.3037 .
C(29) H(24) 2.0903 .
C(29) H(25) 2.0904 .
C(3) H(1) 3.1680 .
C(3) H(4) 2.0373 .
C(3) H(2) 2.0034 .
C(3) H(3) 3.5125 55702
C(9) H(9) 1.9969 .
C(9) H(4) 2.8928 55404
C(9) H(7) 3.2140 .
C(9) H(21) 3.5071 55606
C(9) H(16) 3.0576 55606
C(9) H(10) 2.4838 .
C(9) H(34) 3.1104 55606
C(24) H(1) 3.2815 55505
C(24) H(9) 3.4028 55707
C(24) H(26) 3.2597 .
C(24) H(27) 2.6083 .
C(24) H(2) 3.4613 55505
C(24) H(17) 2.0257 .
C(24) H(23) 2.7486 .
C(24) H(22) 3.3546 .
C(24) H(31) 2.6430 .
C(24) H(32) 3.2963 .
C(24) H(30) 2.0726 .
C(24) H(24) 3.2981 .
C(24) H(25) 2.6291 .
C(11) H(4) 3.0895 55404
C(11) H(12) 3.0138 55504
C(11) H(11) 3.2926 55504
C(11) H(6) 2.0172 .
C(11) H(8) 3.2148 .
C(11) H(23) 3.3051 54606
C(11) H(10) 3.1642 .
C(30) H(9) 3.1502 55707
C(30) H(26) 2.7021 .
C(30) H(27) 3.3450 .
C(30) H(17) 2.0850 .
C(30) H(29) 3.3099 .
C(30) H(28) 2.6176 .
C(30) H(20) 3.3052 .
C(30) H(20) 3.1644 55504
C(30) H(21) 2.6503 .
C(30) H(23) 2.6970 .
C(30) H(22) 3.3100 .
C(30) H(15) 3.3701 55504
C(27) H(26) 2.6282 .
C(27) H(27) 3.3048 .
C(27) H(17) 3.5327 55404
C(27) H(8) 3.4075 54606
C(27) H(23) 3.3126 .
C(27) H(22) 2.6266 .
C(27) H(31) 3.3434 .
C(27) H(32) 2.7033 .
C(27) H(33) 2.0982 .
C(27) H(24) 2.6738 .
C(27) H(24) 3.4726 55404
C(27) H(25) 3.3165 .
C(27) H(34) 3.5228 .
C(22) H(6) 3.1347 55606
C(22) H(29) 3.3587 .
C(22) H(28) 2.7138 .
C(22) H(20) 2.6582 .
C(22) H(21) 3.3077 .
C(22) H(31) 3.3025 .
C(22) H(32) 2.6225 .
C(22) H(30) 2.0883 .
C(22) H(24) 3.3157 .
C(22) H(25) 2.6650 .
C(25) H(26) 3.2915 .
C(25) H(26) 3.0327 55404
C(25) H(27) 2.6438 .
C(25) H(27) 3.3061 65602
C(25) H(29) 2.6521 .
C(25) H(28) 3.2903 .
C(25) H(20) 2.7246 .
C(25) H(21) 3.3373 .
C(25) H(23) 3.2928 .
C(25) H(22) 2.6195 .
C(25) H(33) 2.0660 .
C(25) H(30) 2.0356 .
C(26) H(26) 2.0471 .
C(26) H(27) 2.0469 .
C(26) H(17) 3.2976 .
C(26) H(17) 3.5159 55404
C(26) H(29) 3.2067 .
C(26) H(20) 2.0824 .
C(26) H(21) 2.0822 .
C(26) H(22) 3.1755 .
C(26) H(31) 2.0477 .
C(26) H(32) 2.0478 .
C(26) H(30) 3.3112 .
C(26) H(24) 3.3056 .
C(18) H(12) 2.5028 .
C(18) H(14) 2.1141 .
C(18) H(15) 2.1072 .
C(18) H(16) 2.1072 .
C(6) H(1) 1.9603 .
C(6) H(1) 3.5973 55703
C(6) H(4) 3.2030 .
C(6) H(2) 3.2011 .
C(6) H(6) 3.0452 .
C(6) H(30) 2.9105 54606
C(23) H(27) 3.1867 .
C(23) H(6) 3.2332 55606
C(23) H(17) 3.3061 .
C(23) H(29) 2.0662 .
C(23) H(28) 2.0661 .
C(23) H(20) 3.2655 .
C(23) H(23) 2.0828 .
C(23) H(22) 2.0826 .
C(23) H(31) 2.0256 .
C(23) H(32) 2.0254 .
C(23) H(33) 3.3116 .
C(23) H(25) 3.1986 .
H(1) C(5) 3.5278 55703
H(1) C(24) 3.2815 44505
H(1) C(6) 3.5973 55703
H(9) C(29) 3.1978 55707
H(9) C(24) 3.4028 55707
H(9) C(30) 3.1502 55707
H(26) C(25) 3.0327 55504
H(27) C(25) 3.3061 65602
H(4) C(8) 2.9852 55504
H(4) C(10) 3.1846 55504
H(4) C(7) 3.1191 55504
H(4) C(12) 2.9575 55504
H(4) C(9) 2.8928 55504
H(4) C(11) 3.0895 55504
H(12) O(2) 3.5075 55404
H(12) C(10) 3.3835 55404
H(12) C(12) 3.3094 55404
H(12) C(11) 3.0138 55404
H(11) Cl(1) 2.8716 55606
H(11) S(1) 3.3983 55607
H(11) C(16) 3.5092 55607
H(11) C(10) 3.3002 55404
H(11) C(11) 3.2926 55404
H(2) C(29) 3.5485 44505
H(2) C(24) 3.4613 44505
H(6) N(1) 3.5414 55504
H(6) C(22) 3.1347 54606
H(6) C(23) 3.2332 54606
H(17) C(27) 3.5327 55504
H(17) C(26) 3.5159 55504
H(3) C(3) 3.5125 55702
H(8) Cl(1) 3.0749 55606
H(8) C(19) 3.2737 55606
H(8) C(27) 3.4075 55606
H(29) C(1) 3.1137 55505
H(29) C(2) 3.2886 55505
H(28) O(1) 2.7330 55707
H(28) C(8) 3.4506 55707
H(28) C(7) 3.5637 55707
H(7) S(1) 2.8845 54606
H(7) O(1) 3.4729 55404
H(7) C(14) 3.5958 55504
H(20) C(29) 3.3987 55404
H(20) C(30) 3.1644 55404
H(21) C(9) 3.5071 54606
H(23) C(10) 3.2086 55606
H(23) C(11) 3.3051 55606
H(22) Cl(1) 2.9401 55404
H(31) C(1) 3.5641 55606
H(31) C(28) 3.4167 65602
H(31) C(2) 3.5627 55606
H(32) C(28) 2.9325 55404
H(32) C(29) 3.3255 55404
H(5) C(4) 3.2722 55404
H(5) C(2) 3.5532 55703
H(30) C(1) 2.8842 55606
H(30) C(5) 3.3813 55606
H(30) C(2) 3.3107 55606
H(30) C(10) 3.3342 55606
H(30) C(6) 2.9105 55606
H(13) Cl(1) 2.7987 55606
H(13) O(2) 3.0285 55606
H(13) C(16) 3.5952 55607
H(13) C(15) 3.5260 55607
H(14) C(16) 3.5557 54606
H(15) Cl(1) 2.9663 55404
H(15) C(20) 3.5614 55404
H(15) C(30) 3.3701 55404
H(16) S(1) 3.5305 55404
H(16) C(8) 3.5425 54606
H(16) C(9) 3.0576 54606
H(19) N(1) 3.3625 55404
H(19) C(16) 3.5053 55404
H(19) C(13) 3.4418 55404
H(19) C(12) 3.5917 55404
H(18) Cl(1) 3.5310 55404
H(18) O(2) 2.7848 55404
H(18) N(2) 3.5642 55404
H(18) N(1) 3.5736 55404
H(18) C(15) 3.5359 55404
H(18) C(13) 3.1223 55404
H(10) Cl(1) 2.3306 55606
H(24) C(27) 3.4726 55504
H(25) C(8) 3.2626 55707
H(25) C(19) 3.5497 55504
H(34) N(1) 3.0420 54606
H(34) C(12) 3.5617 54606
H(34) C(9) 3.1104 54606

loop_
_geom_torsion_atom_site_label_1
_geom_torsion_atom_site_label_2
_geom_torsion_atom_site_label_3
_geom_torsion_atom_site_label_4
_geom_torsion
C(16) S(1) C(20) N(2) 0.1(4)
C(16) S(1) C(20) N(3) -175.6(7)
C(20) S(1) C(16) C(15) 1.4(7)
C(7) O(1) C(5) C(4) 136(1)
C(7) O(1) C(5) C(6) -46(1)
C(5) O(1) C(7) C(8) 140.5(8)
C(5) O(1) C(7) C(10) -44(1)
C(17) N(2) C(20) S(1) 173.4(5)
C(17) N(2) C(20) N(3) -10(1)
C(15) N(2) C(20) S(1) -1.5(8)
C(15) N(2) C(20) N(3) 174.6(7)
C(20) N(2) C(17) C(19) -47(1)
C(20) N(2) C(17) C(18) -116.1(8)
C(15) N(2) C(17) C(19) 127.0(7)
C(15) N(2) C(17) C(18) 58(1)
C(20) N(2) C(15) C(16) 2.6(9)
C(20) N(2) C(15) C(14) -175.8(7)
C(17) N(2) C(15) C(16) -172.2(7)
C(17) N(2) C(15) C(14) 9(1)
C(21) N(3) C(20) S(1) -15(1)
C(21) N(3) C(20) N(2) 169.5(7)
C(20) N(3) C(21) C(30) 78(1)
C(20) N(3) C(21) C(27) -163.1(8)
C(20) N(3) C(21) C(22) -46(1)
C(12) N(1) C(13) O(2) -1(1)
C(12) N(1) C(13) C(14) 178.8(6)
C(13) N(1) C(12) C(9) 161.0(7)
C(13) N(1) C(12) C(11) -23(1)
C(6) C(1) C(2) C(3) 1(2)
C(2) C(1) C(6) C(5) -2(2)
O(1) C(5) C(4) C(3) 176(1)
C(6) C(5) C(4) C(3) 0(1)
O(1) C(5) C(6) C(1) -175(1)
C(4) C(5) C(6) C(1) 1(1)
C(9) C(8) C(7) O(1) 176.9(8)
C(9) C(8) C(7) C(10) 1(1)
C(7) C(8) C(9) C(12) 0(1)
N(2) C(17) C(19) C(18) -109.0(8)
N(2) C(17) C(18) C(19) 107.7(8)
C(26) C(28) C(29) C(24) -60(1)
C(26) C(28) C(29) C(30) 59(1)
C(29) C(28) C(26) C(27) -59(1)
C(29) C(28) C(26) C(25) 58(1)
C(5) C(4) C(3) C(2) 0(2)
N(3) C(21) C(30) C(29) 172.7(9)
C(27) C(21) C(30) C(29) 57(1)
C(22) C(21) C(30) C(29) -61(1)
N(3) C(21) C(27) C(26) 178.2(9)
C(30) C(21) C(27) C(26) -62(1)
C(22) C(21) C(27) C(26) 58(1)
N(3) C(21) C(22) C(23) -176.7(8)
C(30) C(21) C(22) C(23) 57(1)
C(27) C(21) C(22) C(23) -62.5(9)
S(1) C(16) C(15) N(2) -2(1)
S(1) C(16) C(15) C(14) 175.8(7)
C(13) C(14) C(15) N(2) 83.9(9)
C(13) C(14) C(15) C(16) -94(1)
C(15) C(14) C(13) O(2) -74(1)
C(15) C(14) C(13) N(1) 105.0(8)
C(1) C(2) C(3) C(4) 0(2)
C(11) C(10) C(7) O(1) -176.6(8)
C(11) C(10) C(7) C(8) -1(1)
C(7) C(10) C(11) C(12) 0(1)
N(1) C(12) C(9) C(8) 176.0(8)
C(11) C(12) C(9) C(8) 0(1)
N(1) C(12) C(11) C(10) -175.6(7)
C(9) C(12) C(11) C(10) -0.3(9)
C(28) C(29) C(24) C(23) 60(1)
C(30) C(29) C(24) C(23) -62(1)
C(28) C(29) C(30) C(21) -57(1)
C(24) C(29) C(30) C(21) 63(1)
C(29) C(24) C(23) C(22) 59(1)
C(29) C(24) C(23) C(25) -59(1)
C(21) C(27) C(26) C(28) 61(1)
C(21) C(27) C(26) C(25) -56(1)
C(21) C(22) C(23) C(24) -55(1)
C(21) C(22) C(23) C(25) 63(1)
C(23) C(25) C(26) C(28) -58(1)
C(23) C(25) C(26) C(27) 58(1)
C(26) C(25) C(23) C(24) 58(1)
C(26) C(25) C(23) C(22) -61(1)
